data_7102614
loop_
_publ_author_name
'Yamaguchi, Tomoka'
'Sunatsuki, Yukinari'
'Kojima, Masaaki'
'Akashi, Haruo'
'Tsuchimoto, Masanobu'
'Re, Nazzareno'
'Osa, Shutaro'
'Matsumoto, Naohide'

_publ_section_title
;
 Ferromagnetic NiII-GdIII interactions in complexes with NiGd, NiGdNi,
 and NiGdGdNi cores supported by tripodal ligands.
;
_journal_issue 9
_journal_name_full 'Chemical communications (Cambridge, England)'
_journal_page_first 1048
_journal_page_last 1049
_journal_paper_doi 10.1039/b401033g
_journal_year 2004
_chemical_formula_moiety 'C54 H60 Gd N7 O13 Ni2 '
_chemical_formula_sum 'C54 H60 Gd N7 Ni2 O13'
_chemical_formula_weight 1289.76
_space_group_IT_number 2
_symmetry_cell_setting triclinic
_symmetry_Int_Tables_number 2
_symmetry_space_group_name_Hall '-P 1'
_symmetry_space_group_name_H-M 'P -1'
_cell_angle_alpha 90.290(2)
_cell_angle_beta 104.022(2)
_cell_angle_gamma 111.761(1)
_cell_formula_units_Z 2
_cell_length_a 13.2245(5)
_cell_length_b 13.8535(4)
_cell_length_c 16.4979(5)
_cell_measurement_reflns_used 8524
_cell_measurement_temperature 296.1
_cell_measurement_theta_max 25.0
_cell_measurement_theta_min 1.8
_cell_volume 2708.3(2)
_computing_cell_refinement PROCESS-AUTO
_computing_data_collection PROCESS-AUTO
_computing_data_reduction CrystalStructure
_computing_publication_material 'CrystalStructure Ver. 3.5.1'
_computing_structure_refinement CRYSTALS
_computing_structure_solution SIR92
_diffrn_detector_area_resol_mean 10.00
_diffrn_measured_fraction_theta_full 0.8565
_diffrn_measured_fraction_theta_max 0.8565
_diffrn_measurement_device_type 'Rigaku RAXIS-IV'
_diffrn_measurement_method \w
_diffrn_radiation_type 'Mo K\a'
_diffrn_radiation_wavelength 0.7107
_diffrn_reflns_av_R_equivalents 0.033
_diffrn_reflns_limit_h_max 16
_diffrn_reflns_limit_h_min -16
_diffrn_reflns_limit_k_max 17
_diffrn_reflns_limit_k_min -17
_diffrn_reflns_limit_l_max 21
_diffrn_reflns_limit_l_min -20
_diffrn_reflns_number 40228
_diffrn_reflns_theta_full 27.48
_diffrn_reflns_theta_max 27.48
_exptl_absorpt_coefficient_mu 1.972
_exptl_absorpt_correction_T_max 0.821
_exptl_absorpt_correction_T_min 0.786
_exptl_absorpt_correction_type multi-scan
_exptl_absorpt_process_details
;
Higashi, T. (1995). Program for Absorption Correction.
Rigaku Corporation, Tokyo, Japan.
;
_exptl_crystal_colour unknown
_exptl_crystal_density_diffrn 1.581
_exptl_crystal_density_method 'not measured'
_exptl_crystal_description unknown
_exptl_crystal_F_000 1314.00
_exptl_crystal_size_max 0.10
_exptl_crystal_size_mid 0.10
_exptl_crystal_size_min 0.10
_refine_diff_density_max 1.89
_refine_diff_density_min -1.41
_refine_ls_extinction_coef 281(19)
_refine_ls_extinction_method 'Larson (1970) Crystallographic Computing eq. 22'
_refine_ls_goodness_of_fit_ref 1.078
_refine_ls_hydrogen_treatment refall
_refine_ls_number_parameters 733
_refine_ls_number_reflns 10630
_refine_ls_R_factor_gt 0.0500
_refine_ls_shift/su_max 0.0000
_refine_ls_structure_factor_coef Fsqd
_refine_ls_weighting_details 'w == 1/[0.0016Fo^2^ + 1.0000\s(Fo^2^) + 0.5000]/(4Fo^2^)'
_refine_ls_weighting_scheme calc
_refine_ls_wR_factor_ref 0.1280
_reflns_number_gt 8846
_reflns_number_total 10631
_reflns_threshold_expression F^2^>2.0\s(F^2^)
_cod_data_source_file b401033g.txt
_cod_data_source_block 030226
_cod_original_sg_symbol_H-M 'P -1       '
_cod_original_formula_sum 'C54 H60 Gd N7 O13 Ni2 '
_cod_database_code 7102614

loop_
_symmetry_equiv_pos_as_xyz
x,y,z
-x,-y,-z

loop_
_atom_site_label
_atom_site_type_symbol
_atom_site_fract_x
_atom_site_fract_y
_atom_site_fract_z
_atom_site_U_iso_or_equiv
_atom_site_adp_type
_atom_site_occupancy
_atom_site_symmetry_multiplicity
_atom_site_calc_flag
Gd(1) Gd 0.32655(2) 0.11971(2) 0.74909(2) 0.01572(7) Uani 1.00 1 d
Ni(1) Ni 0.27478(5) 0.13334(5) 0.55270(4) 0.0178(2) Uani 1.00 1 d
Ni(2) Ni 0.48892(5) 0.25598(5) 0.91892(4) 0.0174(2) Uani 1.00 1 d
O(1) O 0.2710(3) 0.0029(3) 0.6196(2) 0.0231(9) Uani 1.00 1 d
O(2) O 0.2106(3) 0.1687(3) 0.6478(2) 0.0187(9) Uani 1.00 1 d
O(3) O 0.4247(3) 0.1905(3) 0.6469(2) 0.0190(9) Uani 1.00 1 d
O(4) O 0.4152(3) 0.2971(3) 0.8052(2) 0.0187(9) Uani 1.00 1 d
O(5) O 0.3136(3) 0.1556(3) 0.8904(2) 0.0196(9) Uani 1.00 1 d
O(6) O 0.4986(3) 0.1466(3) 0.8386(2) 0.0219(9) Uani 1.00 1 d
O(7) O 0.2883(3) -0.0465(3) 0.8149(2) 0.024(1) Uani 1.00 1 d
O(8) O 0.1403(3) -0.0219(3) 0.7437(2) 0.027(1) Uani 1.00 1 d
O(9) O 0.1213(4) -0.1606(3) 0.8121(3) 0.048(1) Uani 1.00 1 d
O(10) O 0.0659(4) 0.4369(4) 1.0799(4) 0.056(2) Uani 1.00 1 d
O(11) O -0.0594(4) 0.3661(4) 0.9132(4) 0.057(2) Uani 1.00 1 d
O(12) O 1.011(3) 0.625(3) 0.633(2) 0.48(2) Uiso 1.00 1 d
O(13) O 0.887(2) 0.544(2) 0.426(2) 0.44(2) Uiso 1.00 1 d
N(1) N 0.3188(4) 0.0705(3) 0.4615(3) 0.021(1) Uani 1.00 1 d
N(2) N 0.1184(4) 0.1028(3) 0.4723(3) 0.019(1) Uani 1.00 1 d
N(3) N 0.3299(4) 0.2707(3) 0.4968(3) 0.020(1) Uani 1.00 1 d
N(4) N 0.6358(4) 0.3816(3) 0.9241(3) 0.020(1) Uani 1.00 1 d
N(5) N 0.4654(4) 0.3416(3) 1.0078(3) 0.019(1) Uani 1.00 1 d
N(6) N 0.5814(4) 0.2046(4) 1.0158(3) 0.020(1) Uani 1.00 1 d
N(7) N 0.1814(4) -0.0795(4) 0.7914(3) 0.028(1) Uani 1.00 1 d
C(1) C 0.1878(5) 0.1721(5) 0.2683(3) 0.030(1) Uani 1.00 1 d
C(2) C 0.2187(5) 0.1615(4) 0.3623(3) 0.023(1) Uani 1.00 1 d
C(3) C 0.3131(5) 0.1189(4) 0.3817(3) 0.023(1) Uani 1.00 1 d
C(4) C 0.3449(4) -0.0101(4) 0.4641(3) 0.022(1) Uani 1.00 1 d
C(5) C 0.3443(4) -0.0791(4) 0.5305(3) 0.022(1) Uani 1.00 1 d
C(6) C 0.3029(5) -0.0734(4) 0.6012(3) 0.023(1) Uani 1.00 1 d
C(7) C 0.2934(6) -0.1566(5) 0.6522(4) 0.032(2) Uani 1.00 1 d
C(8) C 0.3273(6) -0.2349(5) 0.6353(4) 0.033(2) Uani 1.00 1 d
C(9) C 0.3681(5) -0.2400(5) 0.5677(4) 0.033(2) Uani 1.00 1 d
C(10) C 0.3764(5) -0.1622(4) 0.5149(4) 0.025(1) Uani 1.00 1 d
C(11) C 0.1115(5) 0.0808(5) 0.3840(3) 0.026(1) Uani 1.00 1 d
C(12) C 0.0394(4) 0.1297(4) 0.4858(4) 0.025(1) Uani 1.00 1 d
C(13) C 0.0328(4) 0.1670(4) 0.5668(3) 0.023(1) Uani 1.00 1 d
C(14) C 0.1163(4) 0.1855(4) 0.6431(3) 0.021(1) Uani 1.00 1 d
C(15) C 0.1007(5) 0.2240(4) 0.7149(4) 0.026(1) Uani 1.00 1 d
C(16) C 0.0040(5) 0.2440(5) 0.7122(4) 0.033(2) Uani 1.00 1 d
C(17) C -0.0768(5) 0.2294(6) 0.6364(4) 0.039(2) Uani 1.00 1 d
C(18) C -0.0621(5) 0.1915(5) 0.5665(4) 0.030(2) Uani 1.00 1 d
C(19) C 0.2574(4) 0.2680(4) 0.4137(3) 0.022(1) Uani 1.00 1 d
C(20) C 0.4320(4) 0.3367(4) 0.5155(3) 0.021(1) Uani 1.00 1 d
C(21) C 0.5248(4) 0.3421(4) 0.5858(3) 0.019(1) Uani 1.00 1 d
C(22) C 0.5192(4) 0.2678(4) 0.6457(3) 0.019(1) Uani 1.00 1 d
C(23) C 0.6208(4) 0.2784(4) 0.7032(3) 0.021(1) Uani 1.00 1 d
C(24) C 0.7234(4) 0.3584(4) 0.7038(3) 0.024(1) Uani 1.00 1 d
C(25) C 0.7280(5) 0.4314(4) 0.6469(4) 0.027(1) Uani 1.00 1 d
C(26) C 0.6290(5) 0.4221(4) 0.5885(3) 0.023(1) Uani 1.00 1 d
C(27) C 0.7572(5) 0.4551(5) 1.1583(3) 0.029(1) Uani 1.00 1 d
C(28) C 0.6683(5) 0.3877(4) 1.0791(3) 0.023(1) Uani 1.00 1 d
C(29) C 0.7239(5) 0.4060(4) 1.0038(3) 0.024(1) Uani 1.00 1 d
C(30) C 0.6491(4) 0.4538(4) 0.8735(3) 0.019(1) Uani 1.00 1 d
C(31) C 0.5638(4) 0.4607(4) 0.8018(3) 0.019(1) Uani 1.00 1 d
C(32) C 0.4523(4) 0.3887(4) 0.7734(3) 0.018(1) Uani 1.00 1 d
C(33) C 0.3753(4) 0.4138(4) 0.7116(3) 0.019(1) Uani 1.00 1 d
C(34) C 0.4085(5) 0.5090(4) 0.6781(3) 0.023(1) Uani 1.00 1 d
C(35) C 0.5201(5) 0.5803(4) 0.7050(3) 0.023(1) Uani 1.00 1 d
C(36) C 0.5972(5) 0.5557(4) 0.7647(3) 0.022(1) Uani 1.00 1 d
C(37) C 0.5685(4) 0.4232(4) 1.0616(3) 0.024(1) Uani 1.00 1 d
C(38) C 0.3741(5) 0.3208(4) 1.0309(3) 0.024(1) Uani 1.00 1 d
C(39) C 0.2640(4) 0.2437(4) 0.9923(3) 0.022(1) Uani 1.00 1 d
C(40) C 0.2378(4) 0.1659(4) 0.9254(3) 0.020(1) Uani 1.00 1 d
C(41) C 0.1226(4) 0.0927(4) 0.8991(3) 0.023(1) Uani 1.00 1 d
C(42) C 0.0416(5) 0.0976(5) 0.9359(4) 0.028(1) Uani 1.00 1 d
C(43) C 0.0682(5) 0.1717(5) 1.0032(4) 0.031(2) Uani 1.00 1 d
C(44) C 0.1778(5) 0.2423(4) 1.0307(4) 0.025(1) Uani 1.00 1 d
C(45) C 0.6271(5) 0.2719(4) 1.0958(3) 0.024(1) Uani 1.00 1 d
C(46) C 0.6228(5) 0.1353(4) 1.0102(3) 0.024(1) Uani 1.00 1 d
C(47) C 0.6044(4) 0.0675(4) 0.9359(3) 0.021(1) Uani 1.00 1 d
C(48) C 0.5452(4) 0.0762(4) 0.8545(3) 0.020(1) Uani 1.00 1 d
C(49) C 0.5404(5) 0.0101(4) 0.7877(4) 0.027(1) Uani 1.00 1 d
C(50) C 0.5886(5) -0.0631(5) 0.8002(4) 0.028(2) Uani 1.00 1 d
C(51) C 0.6467(5) -0.0726(5) 0.8801(4) 0.030(2) Uani 1.00 1 d
C(52) C 0.6551(5) -0.0067(5) 0.9465(4) 0.029(2) Uani 1.00 1 d
C(53) C 0.0395(7) 0.3865(7) 1.1466(6) 0.061(3) Uani 1.00 1 d
C(54) C -0.1493(6) 0.2631(5) 0.8997(5) 0.040(2) Uani 1.00 1 d
H(1) H 0.1538 0.2220 0.2585 0.032 Uiso 1.00 1 c
H(2) H 0.2541 0.1945 0.2490 0.032 Uiso 1.00 1 c
H(3) H 0.1363 0.1065 0.2389 0.032 Uiso 1.00 1 c
H(4) H 0.3833 0.1748 0.3857 0.027 Uiso 1.00 1 c
H(5) H 0.2991 0.0679 0.3373 0.027 Uiso 1.00 1 c
H(6) H 0.3673 -0.0268 0.4171 0.025 Uiso 1.00 1 c
H(7) H 0.4042 -0.1647 0.4673 0.030 Uiso 1.00 1 c
H(8) H 0.3902 -0.2957 0.5572 0.040 Uiso 1.00 1 c
H(9) H 0.3224 -0.2878 0.6724 0.040 Uiso 1.00 1 c
H(10) H 0.2628 -0.1582 0.6989 0.042 Uiso 1.00 1 c
H(11) H 0.1083 0.0120 0.3743 0.029 Uiso 1.00 1 c
H(12) H 0.0456 0.0868 0.3496 0.029 Uiso 1.00 1 c
H(13) H -0.0204 0.1245 0.4383 0.026 Uiso 1.00 1 c
H(14) H -0.1179 0.1807 0.5149 0.035 Uiso 1.00 1 c
H(15) H -0.1409 0.2460 0.6339 0.048 Uiso 1.00 1 c
H(16) H -0.0067 0.2676 0.7624 0.041 Uiso 1.00 1 c
H(17) H 0.1566 0.2369 0.7667 0.031 Uiso 1.00 1 c
H(18) H 0.1931 0.2794 0.4200 0.025 Uiso 1.00 1 c
H(19) H 0.2982 0.3216 0.3848 0.024 Uiso 1.00 1 c
H(20) H 0.4492 0.3892 0.4785 0.025 Uiso 1.00 1 c
H(21) H 0.6319 0.4719 0.5489 0.028 Uiso 1.00 1 c
H(22) H 0.7974 0.4867 0.6476 0.030 Uiso 1.00 1 c
H(23) H 0.7905 0.3627 0.7437 0.027 Uiso 1.00 1 c
H(24) H 0.6199 0.2292 0.7432 0.026 Uiso 1.00 1 c
H(25) H 0.8151 0.4285 1.1749 0.032 Uiso 1.00 1 c
H(26) H 0.7891 0.5252 1.1460 0.032 Uiso 1.00 1 c
H(27) H 0.7222 0.4529 1.2025 0.032 Uiso 1.00 1 c
H(28) H 0.7647 0.3620 1.0046 0.028 Uiso 1.00 1 c
H(29) H 0.7741 0.4770 1.0088 0.028 Uiso 1.00 1 c
H(30) H 0.7220 0.5079 0.8844 0.023 Uiso 1.00 1 c
H(31) H 0.6738 0.6031 0.7814 0.027 Uiso 1.00 1 c
H(32) H 0.5429 0.6454 0.6821 0.028 Uiso 1.00 1 c
H(33) H 0.3551 0.5256 0.6369 0.028 Uiso 1.00 1 c
H(34) H 0.2995 0.3652 0.6924 0.024 Uiso 1.00 1 c
H(35) H 0.5869 0.4851 1.0341 0.028 Uiso 1.00 1 c
H(36) H 0.5546 0.4371 1.1135 0.028 Uiso 1.00 1 c
H(37) H 0.3803 0.3616 1.0797 0.029 Uiso 1.00 1 c
H(38) H 0.1971 0.2921 1.0774 0.032 Uiso 1.00 1 c
H(39) H 0.0121 0.1736 1.0291 0.040 Uiso 1.00 1 c
H(40) H -0.0341 0.0494 0.9150 0.035 Uiso 1.00 1 c
H(41) H 0.1018 0.0393 0.8548 0.025 Uiso 1.00 1 c
H(42) H 0.5699 0.2578 1.1246 0.029 Uiso 1.00 1 c
H(43) H 0.6886 0.2580 1.1293 0.029 Uiso 1.00 1 c
H(44) H 0.6711 0.1273 1.0603 0.030 Uiso 1.00 1 c
H(45) H 0.6964 -0.0114 1.0011 0.037 Uiso 1.00 1 c
H(46) H 0.6797 -0.1233 0.8887 0.041 Uiso 1.00 1 c
H(47) H 0.5820 -0.1077 0.7537 0.036 Uiso 1.00 1 c
H(48) H 0.5028 0.0160 0.7322 0.032 Uiso 1.00 1 c

loop_
_atom_site_aniso_label
_atom_site_aniso_U_11
_atom_site_aniso_U_22
_atom_site_aniso_U_33
_atom_site_aniso_U_12
_atom_site_aniso_U_13
_atom_site_aniso_U_23
Gd(1) 0.0164(1) 0.0158(1) 0.0138(1) 0.0070(1) 0.00039(9) 0.00179(9)
Ni(1) 0.0184(3) 0.0180(3) 0.0141(3) 0.0058(3) 0.0010(3) 0.0021(3)
Ni(2) 0.0176(3) 0.0191(3) 0.0151(3) 0.0088(3) 0.0010(3) 0.0014(3)
O(1) 0.028(2) 0.020(2) 0.021(2) 0.011(2) 0.003(2) 0.001(2)
O(2) 0.015(2) 0.024(2) 0.018(2) 0.011(1) 0.001(1) 0.005(2)
O(3) 0.015(2) 0.023(2) 0.018(2) 0.006(1) 0.003(1) 0.002(2)
O(4) 0.018(2) 0.015(2) 0.019(2) 0.006(1) -0.001(1) 0.001(1)
O(5) 0.016(2) 0.021(2) 0.020(2) 0.006(1) 0.003(1) 0.002(2)
O(6) 0.022(2) 0.029(2) 0.017(2) 0.019(2) -0.005(1) -0.001(2)
O(7) 0.022(2) 0.025(2) 0.025(2) 0.012(2) -0.001(2) -0.001(2)
O(8) 0.028(2) 0.033(2) 0.019(2) 0.012(2) 0.002(2) 0.006(2)
O(9) 0.040(3) 0.029(2) 0.068(3) 0.001(2) 0.023(2) 0.027(2)
O(10) 0.044(3) 0.060(3) 0.056(3) 0.013(3) 0.008(3) 0.007(3)
O(11) 0.044(3) 0.050(3) 0.071(4) 0.011(2) 0.013(3) 0.034(3)
N(1) 0.023(2) 0.022(2) 0.015(2) 0.006(2) 0.001(2) -0.001(2)
N(2) 0.016(2) 0.018(2) 0.014(2) -0.000(2) -0.000(2) 0.007(2)
N(3) 0.021(2) 0.022(2) 0.016(2) 0.009(2) 0.001(2) -0.000(2)
N(4) 0.017(2) 0.021(2) 0.020(2) 0.009(2) 0.004(2) 0.003(2)
N(5) 0.016(2) 0.021(2) 0.020(2) 0.008(2) 0.002(2) 0.000(2)
N(6) 0.020(2) 0.029(2) 0.012(2) 0.013(2) -0.002(2) 0.002(2)
N(7) 0.032(3) 0.023(2) 0.024(2) 0.005(2) 0.007(2) 0.005(2)
C(1) 0.031(3) 0.033(3) 0.015(3) 0.007(3) -0.005(2) -0.003(2)
C(2) 0.026(3) 0.025(3) 0.008(2) 0.004(2) -0.001(2) 0.004(2)
C(3) 0.029(3) 0.022(3) 0.016(2) 0.008(2) 0.004(2) 0.001(2)
C(4) 0.018(3) 0.023(3) 0.022(3) 0.005(2) 0.005(2) 0.003(2)
C(5) 0.020(3) 0.021(3) 0.023(3) 0.006(2) 0.004(2) 0.000(2)
C(6) 0.025(3) 0.015(2) 0.022(3) 0.007(2) -0.001(2) -0.004(2)
C(7) 0.056(4) 0.024(3) 0.024(3) 0.019(3) 0.018(3) 0.011(3)
C(8) 0.054(4) 0.024(3) 0.023(3) 0.017(3) 0.009(3) 0.010(3)
C(9) 0.035(3) 0.031(3) 0.033(3) 0.021(3) -0.004(3) -0.007(3)
C(10) 0.021(3) 0.028(3) 0.025(3) 0.012(2) 0.004(2) 0.003(2)
C(11) 0.020(3) 0.035(3) 0.018(3) 0.010(2) -0.003(2) -0.002(2)
C(12) 0.016(3) 0.023(3) 0.027(3) 0.003(2) -0.000(2) 0.001(2)
C(13) 0.014(3) 0.020(3) 0.026(3) 0.003(2) -0.001(2) 0.004(2)
C(14) 0.024(3) 0.013(2) 0.023(3) 0.003(2) 0.011(2) 0.009(2)
C(15) 0.021(3) 0.030(3) 0.027(3) 0.012(2) 0.004(2) -0.001(2)
C(16) 0.023(3) 0.042(4) 0.038(3) 0.016(3) 0.008(3) -0.004(3)
C(17) 0.022(3) 0.057(4) 0.041(4) 0.020(3) 0.006(3) -0.002(3)
C(18) 0.020(3) 0.036(3) 0.031(3) 0.009(2) 0.003(2) 0.008(3)
C(19) 0.021(3) 0.019(2) 0.021(3) 0.003(2) 0.005(2) 0.010(2)
C(20) 0.021(3) 0.018(2) 0.023(3) 0.006(2) 0.003(2) -0.005(2)
C(21) 0.023(3) 0.016(2) 0.018(2) 0.009(2) 0.003(2) -0.001(2)
C(22) 0.020(3) 0.020(2) 0.017(2) 0.008(2) 0.003(2) -0.004(2)
C(23) 0.022(3) 0.024(3) 0.018(2) 0.010(2) 0.006(2) 0.006(2)
C(24) 0.016(3) 0.031(3) 0.021(3) 0.006(2) 0.003(2) 0.002(2)
C(25) 0.018(3) 0.027(3) 0.030(3) 0.004(2) 0.005(2) -0.003(3)
C(26) 0.026(3) 0.024(3) 0.020(3) 0.012(2) 0.004(2) -0.003(2)
C(27) 0.024(3) 0.035(3) 0.022(3) 0.012(3) -0.007(2) -0.010(3)
C(28) 0.026(3) 0.027(3) 0.017(2) 0.016(2) -0.001(2) -0.006(2)
C(29) 0.019(3) 0.027(3) 0.025(3) 0.009(2) 0.001(2) 0.000(2)
C(30) 0.020(3) 0.021(2) 0.017(2) 0.007(2) 0.010(2) 0.009(2)
C(31) 0.023(3) 0.019(2) 0.018(2) 0.009(2) 0.008(2) 0.005(2)
C(32) 0.018(3) 0.023(3) 0.017(2) 0.011(2) 0.003(2) -0.001(2)
C(33) 0.022(3) 0.018(2) 0.020(2) 0.008(2) 0.009(2) 0.006(2)
C(34) 0.026(3) 0.023(3) 0.021(3) 0.012(2) 0.005(2) 0.010(2)
C(35) 0.030(3) 0.018(2) 0.021(3) 0.008(2) 0.010(2) 0.008(2)
C(36) 0.022(3) 0.023(3) 0.021(3) 0.009(2) 0.006(2) 0.001(2)
C(37) 0.019(3) 0.026(3) 0.025(3) 0.010(2) -0.003(2) -0.009(2)
C(38) 0.028(3) 0.023(3) 0.022(3) 0.014(2) 0.006(2) -0.002(2)
C(39) 0.022(3) 0.022(3) 0.023(3) 0.011(2) 0.006(2) 0.009(2)
C(40) 0.018(3) 0.024(3) 0.020(2) 0.010(2) 0.005(2) 0.009(2)
C(41) 0.024(3) 0.016(2) 0.024(3) 0.002(2) 0.008(2) 0.006(2)
C(42) 0.020(3) 0.033(3) 0.034(3) 0.010(2) 0.010(2) 0.007(3)
C(43) 0.024(3) 0.037(3) 0.038(3) 0.017(3) 0.011(3) 0.002(3)
C(44) 0.025(3) 0.027(3) 0.028(3) 0.011(2) 0.013(2) 0.007(2)
C(45) 0.028(3) 0.032(3) 0.013(2) 0.018(2) -0.005(2) 0.001(2)
C(46) 0.030(3) 0.026(3) 0.019(2) 0.016(2) 0.002(2) 0.010(2)
C(47) 0.021(3) 0.024(3) 0.020(2) 0.013(2) 0.003(2) 0.006(2)
C(48) 0.022(3) 0.016(2) 0.026(3) 0.010(2) 0.009(2) 0.008(2)
C(49) 0.027(3) 0.029(3) 0.024(3) 0.013(2) 0.006(2) 0.005(2)
C(50) 0.034(3) 0.028(3) 0.028(3) 0.016(3) 0.012(3) 0.003(3)
C(51) 0.040(3) 0.027(3) 0.035(3) 0.021(3) 0.017(3) 0.015(3)
C(52) 0.037(3) 0.030(3) 0.027(3) 0.020(3) 0.007(3) 0.012(3)
C(53) 0.065(6) 0.060(5) 0.069(6) 0.022(4) 0.037(5) 0.020(5)
C(54) 0.036(4) 0.027(3) 0.055(4) 0.007(3) 0.014(3) 0.006(3)

loop_
_atom_type_symbol
_atom_type_description
_atom_type_scat_dispersion_real
_atom_type_scat_dispersion_imag
_atom_type_scat_source
C C 0.003 0.002
;
International Tables for Crystallography
(1992, Vol. C, Tables 4.2.6.8 and 6.1.1.4)
;
H H 0.000 0.000
;
International Tables for Crystallography
(1992, Vol. C, Table 6.1.1.4)
;
O O 0.011 0.006
;
International Tables for Crystallography
(1992, Vol. C, Tables 4.2.6.8 and 6.1.1.4)
;
N N 0.006 0.003
;
International Tables for Crystallography
(1992, Vol. C, Tables 4.2.6.8 and 6.1.1.4)
;
Ni Ni 0.339 1.112
;
International Tables for Crystallography
(1992, Vol. C, Tables 4.2.6.8 and 6.1.1.4)
;
Gd Gd -0.165 3.904
;
International Tables for Crystallography
(1992, Vol. C, Tables 4.2.6.8 and 6.1.1.4)
;

loop_
_geom_angle_atom_site_label_1
_geom_angle_atom_site_label_2
_geom_angle_atom_site_label_3
_geom_angle
_geom_angle_publ_flag
O(1) Ni(1) O(2) 82.3(2) yes
O(1) Ni(1) O(3) 76.5(1) yes
O(1) Ni(1) N(1) 89.0(2) yes
O(1) Ni(1) N(2) 109.6(1) yes
O(1) Ni(1) N(3) 162.8(2) yes
O(1) Ni(1) Gd(1) 50.9(1) yes
O(2) Ni(1) O(3) 82.2(1) yes
O(2) Ni(1) N(1) 169.2(2) yes
O(2) Ni(1) N(2) 86.9(2) yes
O(2) Ni(1) N(3) 105.3(2) yes
O(2) Ni(1) Gd(1) 45.6(1) yes
O(3) Ni(1) N(1) 102.1(2) yes
O(3) Ni(1) N(2) 166.7(2) yes
O(3) Ni(1) N(3) 89.2(1) yes
O(3) Ni(1) Gd(1) 48.5(1) yes
N(1) Ni(1) N(2) 89.9(2) yes
N(1) Ni(1) N(3) 84.7(2) yes
N(1) Ni(1) Gd(1) 131.2(1) yes
N(2) Ni(1) N(3) 86.4(2) yes
N(2) Ni(1) Gd(1) 125.9(1) yes
N(3) Ni(1) Gd(1) 124.6(1) yes
O(4) Ni(2) O(5) 74.9(1) yes
O(4) Ni(2) O(6) 81.2(2) yes
O(4) Ni(2) N(4) 89.0(2) yes
O(4) Ni(2) N(5) 104.6(2) yes
O(4) Ni(2) N(6) 167.1(2) yes
O(4) Ni(2) Gd(1) 48.20(9) yes
O(5) Ni(2) O(6) 84.1(1) yes
O(5) Ni(2) N(4) 161.9(2) yes
O(5) Ni(2) N(5) 89.4(2) yes
O(5) Ni(2) N(6) 110.2(2) yes
O(5) Ni(2) Gd(1) 50.3(1) yes
O(6) Ni(2) N(4) 101.7(2) yes
O(6) Ni(2) N(5) 169.9(2) yes
O(6) Ni(2) N(6) 87.5(2) yes
O(6) Ni(2) Gd(1) 46.1(1) yes
N(4) Ni(2) N(5) 86.8(2) yes
N(4) Ni(2) N(6) 87.2(2) yes
N(4) Ni(2) Gd(1) 123.1(1) yes
N(5) Ni(2) N(6) 87.5(2) yes
N(5) Ni(2) Gd(1) 132.7(1) yes
N(6) Ni(2) Gd(1) 125.5(1) yes
C(6) O(1) Gd(1) 131.4(3) yes
C(6) O(1) Ni(1) 127.2(4) yes
Ni(1) O(1) Gd(1) 87.3(1) yes
C(14) O(2) Gd(1) 134.3(3) yes
C(14) O(2) Ni(1) 130.3(3) yes
Ni(1) O(2) Gd(1) 93.1(2) yes
C(22) O(3) Gd(1) 136.5(3) yes
C(22) O(3) Ni(1) 127.9(3) yes
Ni(1) O(3) Gd(1) 90.6(1) yes
C(32) O(4) Gd(1) 135.2(3) yes
C(32) O(4) Ni(2) 127.5(3) yes
Ni(2) O(4) Gd(1) 90.8(1) yes
C(40) O(5) Gd(1) 137.4(3) yes
C(40) O(5) Ni(2) 126.2(3) yes
Ni(2) O(5) Gd(1) 87.2(1) yes
C(48) O(6) Gd(1) 126.4(3) yes
C(48) O(6) Ni(2) 130.6(3) yes
Ni(2) O(6) Gd(1) 93.3(2) yes
N(7) O(7) Gd(1) 96.9(3) yes
N(7) O(8) Gd(1) 95.5(3) yes
C(3) N(1) C(4) 116.4(5) yes
C(3) N(1) Ni(1) 116.5(4) yes
C(4) N(1) Ni(1) 127.0(4) yes
C(11) N(2) C(12) 115.3(5) yes
C(11) N(2) Ni(1) 114.3(4) yes
C(12) N(2) Ni(1) 127.1(3) yes
C(19) N(3) C(20) 118.2(4) yes
C(19) N(3) Ni(1) 113.8(3) yes
C(20) N(3) Ni(1) 124.0(4) yes
C(29) N(4) C(30) 116.0(4) yes
C(29) N(4) Ni(2) 115.8(3) yes
C(30) N(4) Ni(2) 126.3(3) yes
C(37) N(5) C(38) 116.6(5) yes
C(37) N(5) Ni(2) 116.0(4) yes
C(38) N(5) Ni(2) 126.3(3) yes
C(45) N(6) C(46) 115.6(5) yes
C(45) N(6) Ni(2) 115.3(4) yes
C(46) N(6) Ni(2) 127.4(4) yes
O(7) N(7) O(8) 115.8(4) yes
O(7) N(7) O(9) 122.2(5) yes
O(8) N(7) O(9) 122.1(5) yes
C(2) C(1) H(1) 109.6 no
C(2) C(1) H(2) 109.3 no
C(2) C(1) H(3) 109.5 no
H(1) C(1) H(2) 109.5 no
H(1) C(1) H(3) 109.5 no
H(2) C(1) H(3) 109.5 no
C(3) C(2) C(11) 109.0(5) yes
C(3) C(2) C(19) 110.5(4) yes
C(3) C(2) C(1) 108.7(5) yes
C(11) C(2) C(19) 110.2(5) yes
C(11) C(2) C(1) 107.9(4) yes
C(19) C(2) C(1) 110.5(5) yes
H(4) C(3) H(5) 109.5 no
H(4) C(3) N(1) 108.9 no
H(4) C(3) C(2) 108.9 no
H(5) C(3) N(1) 109.0 no
H(5) C(3) C(2) 108.9 no
N(1) C(3) C(2) 111.6(5) yes
C(5) C(4) H(6) 116.1 no
C(5) C(4) N(1) 127.8(6) yes
H(6) C(4) N(1) 116.1 no
C(6) C(5) C(10) 120.6(5) yes
C(6) C(5) C(4) 124.4(6) yes
C(10) C(5) C(4) 114.6(5) yes
C(7) C(6) O(1) 120.1(6) yes
C(7) C(6) C(5) 116.1(6) yes
O(1) C(6) C(5) 123.8(5) yes
C(8) C(7) H(10) 119.4 no
C(8) C(7) C(6) 121.2(6) yes
H(10) C(7) C(6) 119.4 no
C(9) C(8) H(9) 118.7 no
C(9) C(8) C(7) 122.6(6) yes
H(9) C(8) C(7) 118.7 no
C(10) C(9) H(8) 120.8 no
C(10) C(9) C(8) 118.3(7) yes
H(8) C(9) C(8) 120.8 no
H(7) C(10) C(5) 119.5 no
H(7) C(10) C(9) 119.5 no
C(5) C(10) C(9) 121.1(6) yes
H(11) C(11) H(12) 109.5 no
H(11) C(11) N(2) 109.6 no
H(11) C(11) C(2) 109.5 no
H(12) C(11) N(2) 109.6 no
H(12) C(11) C(2) 109.6 no
N(2) C(11) C(2) 109.1(4) yes
C(13) C(12) H(13) 116.7 no
C(13) C(12) N(2) 126.7(5) yes
H(13) C(12) N(2) 116.6 no
C(14) C(13) C(18) 118.2(6) yes
C(14) C(13) C(12) 124.9(6) yes
C(18) C(13) C(12) 116.8(5) yes
C(15) C(14) O(2) 119.3(4) yes
C(15) C(14) C(13) 118.9(6) yes
O(2) C(14) C(13) 121.8(5) yes
C(16) C(15) H(17) 119.5 no
C(16) C(15) C(14) 121.0(5) yes
H(17) C(15) C(14) 119.6 no
C(17) C(16) H(16) 119.8 no
C(17) C(16) C(15) 120.4(7) yes
H(16) C(16) C(15) 119.8 no
C(18) C(17) H(15) 120.6 no
C(18) C(17) C(16) 118.8(7) yes
H(15) C(17) C(16) 120.6 no
H(14) C(18) C(13) 118.6 no
H(14) C(18) C(17) 118.7 no
C(13) C(18) C(17) 122.7(5) yes
H(18) C(19) H(19) 109.5 no
H(18) C(19) N(3) 109.1 no
H(18) C(19) C(2) 109.2 no
H(19) C(19) N(3) 109.1 no
H(19) C(19) C(2) 109.1 no
N(3) C(19) C(2) 110.7(5) yes
C(21) C(20) H(20) 115.8 no
C(21) C(20) N(3) 128.6(5) yes
H(20) C(20) N(3) 115.7 no
C(22) C(21) C(26) 119.3(5) yes
C(22) C(21) C(20) 124.9(4) yes
C(26) C(21) C(20) 115.6(5) yes
C(23) C(22) O(3) 120.4(5) yes
C(23) C(22) C(21) 116.9(4) yes
O(3) C(22) C(21) 122.7(4) yes
C(24) C(23) H(24) 118.7 no
C(24) C(23) C(22) 122.5(5) yes
H(24) C(23) C(22) 118.8 no
C(25) C(24) H(23) 119.7 no
C(25) C(24) C(23) 120.4(5) yes
H(23) C(24) C(23) 119.9 no
C(26) C(25) H(22) 120.8 no
C(26) C(25) C(24) 118.4(5) yes
H(22) C(25) C(24) 120.8 no
H(21) C(26) C(21) 118.8 no
H(21) C(26) C(25) 118.7 no
C(21) C(26) C(25) 122.5(5) yes
C(28) C(27) H(25) 109.5 no
C(28) C(27) H(26) 109.5 no
C(28) C(27) H(27) 109.4 no
H(25) C(27) H(26) 109.5 no
H(25) C(27) H(27) 109.5 no
H(26) C(27) H(27) 109.5 no
C(29) C(28) C(37) 110.3(5) yes
C(29) C(28) C(45) 111.5(5) yes
C(29) C(28) C(27) 108.3(4) yes
C(37) C(28) C(45) 109.4(4) yes
C(37) C(28) C(27) 107.9(5) yes
C(45) C(28) C(27) 109.3(4) yes
H(28) C(29) H(29) 109.4 no
H(28) C(29) N(4) 109.4 no
H(28) C(29) C(28) 109.4 no
H(29) C(29) N(4) 109.4 no
H(29) C(29) C(28) 109.4 no
N(4) C(29) C(28) 109.7(4) yes
C(31) C(30) H(30) 116.6 no
C(31) C(30) N(4) 126.7(4) yes
H(30) C(30) N(4) 116.7 no
C(32) C(31) C(36) 119.0(5) yes
C(32) C(31) C(30) 126.2(5) yes
C(36) C(31) C(30) 114.5(4) yes
C(33) C(32) O(4) 118.4(4) yes
C(33) C(32) C(31) 119.4(5) yes
O(4) C(32) C(31) 122.1(5) yes
C(34) C(33) H(34) 119.6 no
C(34) C(33) C(32) 120.8(4) yes
H(34) C(33) C(32) 119.6 no
C(35) C(34) H(33) 120.0 no
C(35) C(34) C(33) 120.1(5) yes
H(33) C(34) C(33) 119.9 no
C(36) C(35) H(32) 120.2 no
C(36) C(35) C(34) 119.6(5) yes
H(32) C(35) C(34) 120.2 no
H(31) C(36) C(31) 119.5 no
H(31) C(36) C(35) 119.6 no
C(31) C(36) C(35) 121.0(4) yes
H(35) C(37) H(36) 109.5 no
H(35) C(37) N(5) 109.1 no
H(35) C(37) C(28) 109.2 no
H(36) C(37) N(5) 109.1 no
H(36) C(37) C(28) 109.0 no
N(5) C(37) C(28) 111.0(5) yes
C(39) C(38) H(37) 115.9 no
C(39) C(38) N(5) 128.2(6) yes
H(37) C(38) N(5) 115.9 no
C(40) C(39) C(44) 119.2(4) yes
C(40) C(39) C(38) 125.5(6) yes
C(44) C(39) C(38) 115.1(5) yes
C(41) C(40) O(5) 119.9(5) yes
C(41) C(40) C(39) 116.3(5) yes
O(5) C(40) C(39) 123.7(4) yes
C(42) C(41) H(41) 119.0 no
C(42) C(41) C(40) 122.1(5) yes
H(41) C(41) C(40) 118.9 no
C(43) C(42) H(40) 119.3 no
C(43) C(42) C(41) 121.5(5) yes
H(40) C(42) C(41) 119.3 no
C(44) C(43) H(39) 121.0 no
C(44) C(43) C(42) 118.1(7) yes
H(39) C(43) C(42) 121.0 no
H(38) C(44) C(39) 118.6 no
H(38) C(44) C(43) 118.7 no
C(39) C(44) C(43) 122.8(6) yes
H(42) C(45) H(43) 109.5 no
H(42) C(45) N(6) 109.4 no
H(42) C(45) C(28) 109.3 no
H(43) C(45) N(6) 109.3 no
H(43) C(45) C(28) 109.4 no
N(6) C(45) C(28) 109.9(4) yes
C(47) C(46) H(44) 116.2 no
C(47) C(46) N(6) 127.6(5) yes
H(44) C(46) N(6) 116.2 no
C(48) C(47) C(52) 119.0(5) yes
C(48) C(47) C(46) 123.8(6) yes
C(52) C(47) C(46) 117.0(5) yes
C(49) C(48) O(6) 119.4(5) yes
C(49) C(48) C(47) 117.7(6) yes
O(6) C(48) C(47) 122.8(5) yes
C(50) C(49) H(48) 119.0 no
C(50) C(49) C(48) 121.9(5) yes
H(48) C(49) C(48) 119.1 no
C(51) C(50) H(47) 119.5 no
C(51) C(50) C(49) 120.8(6) yes
H(47) C(50) C(49) 119.6 no
C(52) C(51) H(46) 120.9 no
C(52) C(51) C(50) 118.4(7) yes
H(46) C(51) C(50) 120.8 no
H(45) C(52) C(47) 118.9 no
H(45) C(52) C(51) 119.0 no
C(47) C(52) C(51) 122.1(5) yes
Ni(1) Gd(1) Ni(2) 139.94(2) yes

loop_
_geom_bond_atom_site_label_1
_geom_bond_atom_site_label_2
_geom_bond_distance
_geom_bond_publ_flag
Gd(1) Ni(1) 3.1669(7) yes
Gd(1) Ni(2) 3.1702(6) yes
Gd(1) O(1) 2.459(4) yes
Gd(1) O(2) 2.268(4) yes
Gd(1) O(3) 2.372(4) yes
Gd(1) O(4) 2.364(3) yes
Gd(1) O(5) 2.441(4) yes
Gd(1) O(6) 2.288(4) yes
Gd(1) O(7) 2.483(4) yes
Gd(1) O(8) 2.497(4) yes
Ni(1) O(1) 2.114(4) yes
Ni(1) O(2) 2.090(4) yes
Ni(1) O(3) 2.074(3) yes
Ni(1) N(1) 2.037(5) yes
Ni(1) N(2) 2.057(4) yes
Ni(1) N(3) 2.078(4) yes
Ni(2) O(4) 2.081(4) yes
Ni(2) O(5) 2.146(3) yes
Ni(2) O(6) 2.068(4) yes
Ni(2) N(4) 2.054(4) yes
Ni(2) N(5) 2.033(5) yes
Ni(2) N(6) 2.065(5) yes
O(1) C(6) 1.332(8) yes
O(2) C(14) 1.336(8) yes
O(3) C(22) 1.315(6) yes
O(4) C(32) 1.341(6) yes
O(5) C(40) 1.320(8) yes
O(6) C(48) 1.329(8) yes
O(7) N(7) 1.270(6) yes
O(8) N(7) 1.294(7) yes
O(9) N(7) 1.218(6) yes
O(10) C(53) 1.35(1) yes
O(11) C(54) 1.453(7) yes
N(1) C(3) 1.479(7) yes
N(1) C(4) 1.283(8) yes
N(2) C(11) 1.461(7) yes
N(2) C(12) 1.296(9) yes
N(3) C(19) 1.461(6) yes
N(3) C(20) 1.279(6) yes
N(4) C(29) 1.471(6) yes
N(4) C(30) 1.294(7) yes
N(5) C(37) 1.478(6) yes
N(5) C(38) 1.285(8) yes
N(6) C(45) 1.470(6) yes
N(6) C(46) 1.282(9) yes
C(1) C(2) 1.529(7) yes
C(1) H(1) 0.95 no
C(1) H(2) 0.950 no
C(1) H(3) 0.950 no
C(2) C(3) 1.54(1) yes
C(2) C(11) 1.569(7) yes
C(2) C(19) 1.541(8) yes
C(3) H(4) 0.950 no
C(3) H(5) 0.950 no
C(4) C(5) 1.458(8) yes
C(4) H(6) 0.950 no
C(5) C(6) 1.417(9) yes
C(5) C(10) 1.41(1) yes
C(6) C(7) 1.417(8) yes
C(7) C(8) 1.37(1) yes
C(7) H(10) 0.95 no
C(8) C(9) 1.36(1) yes
C(8) H(9) 0.950 no
C(9) C(10) 1.378(9) yes
C(9) H(8) 0.95 no
C(10) H(7) 0.950 no
C(11) H(11) 0.950 no
C(11) H(12) 0.950 no
C(12) C(13) 1.463(9) yes
C(12) H(13) 0.950 no
C(13) C(14) 1.408(7) yes
C(13) C(18) 1.42(1) yes
C(14) C(15) 1.387(9) yes
C(15) C(16) 1.40(1) yes
C(15) H(17) 0.950 no
C(16) C(17) 1.391(8) yes
C(16) H(16) 0.95 no
C(17) C(18) 1.35(1) yes
C(17) H(15) 0.95 no
C(18) H(14) 0.950 no
C(19) H(18) 0.950 no
C(19) H(19) 0.950 no
C(20) C(21) 1.448(7) yes
C(20) H(20) 0.950 no
C(21) C(22) 1.425(8) yes
C(21) C(26) 1.402(7) yes
C(22) C(23) 1.400(7) yes
C(23) C(24) 1.395(7) yes
C(23) H(24) 0.950 no
C(24) C(25) 1.378(8) yes
C(24) H(23) 0.950 no
C(25) C(26) 1.386(8) yes
C(25) H(22) 0.950 no
C(26) H(21) 0.950 no
C(27) C(28) 1.545(6) yes
C(27) H(25) 0.95 no
C(27) H(26) 0.950 no
C(27) H(27) 0.950 no
C(28) C(29) 1.568(9) yes
C(28) C(37) 1.54(1) yes
C(28) C(45) 1.541(8) yes
C(29) H(28) 0.95 no
C(29) H(29) 0.950 no
C(30) C(31) 1.454(7) yes
C(30) H(30) 0.950 no
C(31) C(32) 1.399(6) yes
C(31) C(36) 1.417(8) yes
C(32) C(33) 1.400(8) yes
C(33) C(34) 1.391(7) yes
C(33) H(34) 0.950 no
C(34) C(35) 1.395(7) yes
C(34) H(33) 0.950 no
C(35) C(36) 1.380(8) yes
C(35) H(32) 0.950 no
C(36) H(31) 0.950 no
C(37) H(35) 0.950 no
C(37) H(36) 0.950 no
C(38) C(39) 1.435(6) yes
C(38) H(37) 0.950 no
C(39) C(40) 1.424(8) yes
C(39) C(44) 1.426(9) yes
C(40) C(41) 1.439(6) yes
C(41) C(42) 1.37(1) yes
C(41) H(41) 0.950 no
C(42) C(43) 1.393(9) yes
C(42) H(40) 0.950 no
C(43) C(44) 1.374(7) yes
C(43) H(39) 0.95 no
C(44) H(38) 0.950 no
C(45) H(42) 0.950 no
C(45) H(43) 0.950 no
C(46) C(47) 1.455(8) yes
C(46) H(44) 0.950 no
C(47) C(48) 1.413(7) yes
C(47) C(52) 1.41(1) yes
C(48) C(49) 1.404(9) yes
C(49) C(50) 1.38(1) yes
C(49) H(48) 0.950 no
C(50) C(51) 1.389(8) yes
C(50) H(47) 0.950 no
C(51) C(52) 1.379(9) yes
C(51) H(46) 0.95 no
C(52) H(45) 0.950 no
